data_7042817
loop_
_publ_author_name
'Folkertsma, E.'
'Benthem, S. H.'
'Witteman, L.'
'van Slagmaat, C. A. M. R.'
'Lutz, M.'
'Klein Gebbink, R. J. M.'
'Moret, M.-E.'

_publ_section_title
;
 Formation of exceptionally weak C--C bonds by metal-templated pinacol
 coupling
;
_journal_name_full 'Dalton Trans.'
_journal_paper_doi 10.1039/C7DT01130J
_journal_year 2017
_chemical_formula_moiety 'C33 H26 Cl2 N4 O Zn'
_chemical_formula_sum 'C33 H26 Cl2 N4 O Zn'
_chemical_formula_weight 630.85
_chemical_name_systematic
;
 ?
;
_space_group_crystal_system triclinic
_space_group_IT_number 2
_space_group_name_Hall '-P 1'
_space_group_name_H-M_alt 'P -1'
_symmetry_space_group_name_Hall '-P 1'
_symmetry_space_group_name_H-M 'P -1'
_atom_sites_solution_hydrogens difmap
_atom_sites_solution_primary heavy
_atom_sites_solution_secondary difmap
_audit_creation_method SHELXL-2014
_audit_update_record
;
2016-11-24 deposited with the CCDC.
2017-04-25 downloaded from the CCDC.
;
_cell_angle_alpha 85.874(2)
_cell_angle_beta 71.593(2)
_cell_angle_gamma 81.046(2)
_cell_formula_units_Z 2
_cell_length_a 9.8959(3)
_cell_length_b 10.4838(3)
_cell_length_c 14.8613(4)
_cell_measurement_reflns_used 20887
_cell_measurement_temperature 150(2)
_cell_measurement_theta_max 27.50
_cell_measurement_theta_min 1.97
_cell_volume 1444.67(7)
_computing_cell_refinement Peakref
_computing_data_collection Apex2
_computing_data_reduction 'Eval15, SADABS-2012/1'
_computing_structure_refinement 'SHELXL-2014 (Sheldrick, 2014)'
_computing_structure_solution SHELXT
_diffrn_ambient_temperature 150(2)
_diffrn_measured_fraction_theta_full 0.999
_diffrn_measured_fraction_theta_max 0.998
_diffrn_measurement_device_type 'Bruker Kappa ApexII'
_diffrn_measurement_method '\f and \w scans'
_diffrn_radiation_type MoK\a
_diffrn_radiation_wavelength 0.71073
_diffrn_reflns_av_R_equivalents 0.0188
_diffrn_reflns_av_unetI/netI 0.0187
_diffrn_reflns_Laue_measured_fraction_full 0.999
_diffrn_reflns_Laue_measured_fraction_max 0.998
_diffrn_reflns_limit_h_max 12
_diffrn_reflns_limit_h_min -12
_diffrn_reflns_limit_k_max 13
_diffrn_reflns_limit_k_min -13
_diffrn_reflns_limit_l_max 19
_diffrn_reflns_limit_l_min -19
_diffrn_reflns_number 24985
_diffrn_reflns_point_group_measured_fraction_full 0.999
_diffrn_reflns_point_group_measured_fraction_max 0.998
_diffrn_reflns_theta_full 25.242
_diffrn_reflns_theta_max 27.498
_diffrn_reflns_theta_min 1.967
_diffrn_source 'sealed tube'
_exptl_absorpt_coefficient_mu 1.069
_exptl_absorpt_correction_T_max 0.7456
_exptl_absorpt_correction_T_min 0.6594
_exptl_absorpt_correction_type multi-scan
_exptl_absorpt_process_details SADABS-2012/1
_exptl_crystal_colour 'pale yellow'
_exptl_crystal_density_diffrn 1.450
_exptl_crystal_description plate
_exptl_crystal_F_000 648
_exptl_crystal_size_max 0.24
_exptl_crystal_size_mid 0.17
_exptl_crystal_size_min 0.06
_refine_diff_density_max 0.315
_refine_diff_density_min -0.305
_refine_diff_density_rms 0.045
_refine_ls_extinction_method none
_refine_ls_goodness_of_fit_ref 1.033
_refine_ls_hydrogen_treatment constr
_refine_ls_matrix_type full
_refine_ls_number_parameters 372
_refine_ls_number_reflns 6622
_refine_ls_number_restraints 0
_refine_ls_restrained_S_all 1.033
_refine_ls_R_factor_all 0.0293
_refine_ls_R_factor_gt 0.0236
_refine_ls_shift/su_max 0.001
_refine_ls_shift/su_mean 0.000
_refine_ls_structure_factor_coef Fsqd
_refine_ls_weighting_details 'w=1/[\s^2^(Fo^2^)+(0.0269P)^2^+0.6428P] where P=(Fo^2^+2Fc^2^)/3'
_refine_ls_weighting_scheme calc
_refine_ls_wR_factor_gt 0.0580
_refine_ls_wR_factor_ref 0.0603
_reflns_Friedel_coverage 0.000
_reflns_number_gt 5845
_reflns_number_total 6622
_reflns_threshold_expression 'I > 2\s(I)'
_cod_data_source_file c7dt01130j2.cif
_cod_data_source_block l0692a
_cod_original_cell_volume 1444.66(8)
_cod_database_code 7042817
_shelx_space_group_comment
;
The symmetry employed for this shelxl refinement is uniquely defined
by the following loop, which should always be used as a source of
symmetry information in preference to the above space-group names.
They are only intended as comments.
;
_shelxl_version_number 2014-3

loop_
_space_group_symop_operation_xyz
'x, y, z'
'-x, -y, -z'

loop_
_atom_site_label
_atom_site_type_symbol
_atom_site_fract_x
_atom_site_fract_y
_atom_site_fract_z
_atom_site_U_iso_or_equiv
_atom_site_adp_type
_atom_site_occupancy
_atom_site_site_symmetry_order
_atom_site_calc_flag
_atom_site_refinement_flags_posn
_atom_site_refinement_flags_adp
Zn1 Zn 0.37180(2) 0.26598(2) 0.54509(2) 0.01745(5) Uani 1 1 d . .
Cl1 Cl 0.26425(4) 0.45962(3) 0.59928(3) 0.02563(8) Uani 1 1 d . .
Cl2 Cl 0.24062(4) 0.11062(4) 0.54613(3) 0.02908(9) Uani 1 1 d . .
O1 O 0.87263(10) 0.19510(10) 0.44657(7) 0.0258(2) Uani 1 1 d . .
C1 C 0.74204(14) 0.20386(13) 0.47079(10) 0.0185(3) Uani 1 1 d . .
N11 N 0.51874(12) 0.18314(11) 0.60912(8) 0.0183(2) Uani 1 1 d . .
N21 N 0.72755(12) 0.10552(11) 0.63041(8) 0.0193(2) Uani 1 1 d . .
C21 C 0.66125(14) 0.16792(13) 0.56896(9) 0.0180(3) Uani 1 1 d . .
C31 C 0.62226(14) 0.07694(13) 0.71149(10) 0.0195(3) Uani 1 1 d . .
C41 C 0.49270(14) 0.12604(13) 0.69781(10) 0.0195(3) Uani 1 1 d . .
C51 C 0.88283(15) 0.07251(17) 0.61691(11) 0.0278(3) Uani 1 1 d . .
H51A H 0.9213 -0.0032 0.5768 0.042 Uiso 1 1 calc R U
H51B H 0.8984 0.0531 0.6787 0.042 Uiso 1 1 calc R U
H51C H 0.9321 0.1457 0.5862 0.042 Uiso 1 1 calc R U
C61 C 0.65603(14) 0.00870(14) 0.79409(10) 0.0216(3) Uani 1 1 d . .
C71 C 0.71316(18) -0.12065(16) 0.79043(12) 0.0324(4) Uani 1 1 d . .
H71 H 0.7298 -0.1674 0.7346 0.039 Uiso 1 1 calc R U
C81 C 0.74639(18) -0.18236(18) 0.86858(14) 0.0383(4) Uani 1 1 d . .
H81 H 0.7846 -0.2714 0.8661 0.046 Uiso 1 1 calc R U
C91 C 0.72419(19) -0.1150(2) 0.94931(13) 0.0405(4) Uani 1 1 d . .
H91 H 0.7477 -0.1572 1.0022 0.049 Uiso 1 1 calc R U
C101 C 0.6678(2) 0.0137(2) 0.95311(13) 0.0448(5) Uani 1 1 d . .
H101 H 0.6528 0.0604 1.0087 0.054 Uiso 1 1 calc R U
C111 C 0.63262(19) 0.07547(17) 0.87615(11) 0.0337(4) Uani 1 1 d . .
H111 H 0.5923 0.1640 0.8796 0.040 Uiso 1 1 calc R U
C121 C 0.34604(15) 0.11834(14) 0.76283(10) 0.0217(3) Uani 1 1 d . .
C131 C 0.24234(17) 0.22690(17) 0.78093(11) 0.0325(4) Uani 1 1 d . .
H131 H 0.2666 0.3083 0.7537 0.039 Uiso 1 1 calc R U
C141 C 0.10280(18) 0.2170(2) 0.83889(12) 0.0421(5) Uani 1 1 d . .
H141 H 0.0318 0.2913 0.8501 0.051 Uiso 1 1 calc R U
C151 C 0.06743(18) 0.0991(2) 0.88012(12) 0.0421(5) Uani 1 1 d . .
H151 H -0.0278 0.0924 0.9196 0.051 Uiso 1 1 calc R U
C161 C 0.17058(19) -0.00834(19) 0.86384(11) 0.0368(4) Uani 1 1 d . .
H161 H 0.1468 -0.0889 0.8931 0.044 Uiso 1 1 calc R U
C171 C 0.30928(17) 0.00042(16) 0.80483(11) 0.0276(3) Uani 1 1 d . .
H171 H 0.3794 -0.0745 0.7931 0.033 Uiso 1 1 calc R U
N12 N 0.52473(12) 0.29110(11) 0.41836(8) 0.0185(2) Uani 1 1 d . .
N22 N 0.73804(12) 0.27487(11) 0.30866(8) 0.0187(2) Uani 1 1 d . .
C22 C 0.66528(14) 0.25091(13) 0.40116(10) 0.0181(3) Uani 1 1 d . .
C32 C 0.63987(14) 0.33581(13) 0.26629(10) 0.0196(3) Uani 1 1 d . .
C42 C 0.50732(14) 0.34743(13) 0.33580(10) 0.0195(3) Uani 1 1 d . .
C52 C 0.89329(15) 0.24362(16) 0.26139(10) 0.0258(3) Uani 1 1 d . .
H52A H 0.9129 0.2517 0.1925 0.039 Uiso 1 1 calc R U
H52B H 0.9262 0.1549 0.2786 0.039 Uiso 1 1 calc R U
H52C H 0.9444 0.3034 0.2816 0.039 Uiso 1 1 calc R U
C62 C 0.67621(15) 0.37655(14) 0.16523(10) 0.0222(3) Uani 1 1 d . .
C72 C 0.77893(17) 0.45836(16) 0.12522(12) 0.0308(3) Uani 1 1 d . .
H72 H 0.8305 0.4864 0.1625 0.037 Uiso 1 1 calc R U
C82 C 0.80624(19) 0.49914(19) 0.03074(13) 0.0404(4) Uani 1 1 d . .
H82 H 0.8757 0.5557 0.0040 0.048 Uiso 1 1 calc R U
C92 C 0.7332(2) 0.45811(18) -0.02433(12) 0.0403(4) Uani 1 1 d . .
H92 H 0.7535 0.4851 -0.0891 0.048 Uiso 1 1 calc R U
C102 C 0.6304(2) 0.37750(17) 0.01485(12) 0.0360(4) Uani 1 1 d . .
H102 H 0.5795 0.3496 -0.0229 0.043 Uiso 1 1 calc R U
C112 C 0.60125(17) 0.33720(15) 0.10920(11) 0.0273(3) Uani 1 1 d . .
H112 H 0.5298 0.2825 0.1358 0.033 Uiso 1 1 calc R U
C122 C 0.36974(14) 0.42010(14) 0.32994(10) 0.0200(3) Uani 1 1 d . .
C132 C 0.23859(15) 0.37548(15) 0.37478(10) 0.0229(3) Uani 1 1 d . .
H132 H 0.2371 0.2938 0.4069 0.027 Uiso 1 1 calc R U
C142 C 0.11021(16) 0.44911(16) 0.37290(11) 0.0273(3) Uani 1 1 d . .
H142 H 0.0215 0.4183 0.4046 0.033 Uiso 1 1 calc R U
C152 C 0.11098(16) 0.56752(16) 0.32500(11) 0.0296(3) Uani 1 1 d . .
H152 H 0.0231 0.6178 0.3236 0.036 Uiso 1 1 calc R U
C162 C 0.24115(17) 0.61221(15) 0.27908(11) 0.0288(3) Uani 1 1 d . .
H162 H 0.2421 0.6928 0.2454 0.035 Uiso 1 1 calc R U
C172 C 0.36986(16) 0.53992(14) 0.28208(11) 0.0245(3) Uani 1 1 d . .
H172 H 0.4582 0.5720 0.2515 0.029 Uiso 1 1 calc R U

loop_
_atom_site_aniso_label
_atom_site_aniso_U_11
_atom_site_aniso_U_22
_atom_site_aniso_U_33
_atom_site_aniso_U_23
_atom_site_aniso_U_13
_atom_site_aniso_U_12
Zn1 0.01160(8) 0.01830(8) 0.02193(8) -0.00162(6) -0.00489(6) -0.00070(6)
Cl1 0.02079(16) 0.01978(17) 0.03483(19) -0.00562(14) -0.00786(14) 0.00229(13)
Cl2 0.02278(17) 0.02481(18) 0.0430(2) -0.00111(15) -0.01244(16) -0.00847(14)
O1 0.0139(5) 0.0341(6) 0.0280(5) 0.0045(4) -0.0064(4) -0.0018(4)
C1 0.0155(6) 0.0183(6) 0.0214(7) -0.0021(5) -0.0056(5) -0.0007(5)
N11 0.0139(5) 0.0191(6) 0.0210(6) -0.0018(4) -0.0048(4) 0.0000(4)
N21 0.0143(5) 0.0241(6) 0.0192(6) -0.0032(5) -0.0061(4) 0.0017(5)
C21 0.0144(6) 0.0190(6) 0.0205(7) -0.0035(5) -0.0059(5) 0.0007(5)
C31 0.0171(6) 0.0208(7) 0.0196(7) -0.0036(5) -0.0049(5) -0.0003(5)
C41 0.0171(6) 0.0198(7) 0.0209(7) -0.0029(5) -0.0057(5) -0.0001(5)
C51 0.0138(7) 0.0435(9) 0.0241(7) 0.0001(7) -0.0072(6) 0.0045(6)
C61 0.0151(6) 0.0278(7) 0.0223(7) 0.0009(6) -0.0068(5) -0.0027(5)
C71 0.0330(9) 0.0305(8) 0.0328(8) -0.0015(7) -0.0120(7) 0.0024(7)
C81 0.0300(9) 0.0346(9) 0.0473(10) 0.0122(8) -0.0132(8) 0.0012(7)
C91 0.0338(9) 0.0582(12) 0.0333(9) 0.0169(8) -0.0177(7) -0.0104(8)
C101 0.0591(12) 0.0540(12) 0.0269(9) 0.0028(8) -0.0214(9) -0.0094(10)
C111 0.0423(10) 0.0335(9) 0.0266(8) -0.0020(7) -0.0136(7) -0.0027(7)
C121 0.0174(7) 0.0297(8) 0.0182(6) -0.0001(6) -0.0065(5) -0.0025(6)
C131 0.0231(8) 0.0381(9) 0.0280(8) 0.0052(7) -0.0013(6) 0.0035(7)
C141 0.0214(8) 0.0630(13) 0.0310(9) 0.0054(8) -0.0010(7) 0.0088(8)
C151 0.0217(8) 0.0784(14) 0.0243(8) 0.0037(8) -0.0014(6) -0.0160(9)
C161 0.0371(9) 0.0513(11) 0.0250(8) 0.0039(7) -0.0066(7) -0.0239(8)
C171 0.0290(8) 0.0312(8) 0.0240(7) 0.0000(6) -0.0085(6) -0.0078(6)
N12 0.0140(5) 0.0195(6) 0.0219(6) -0.0013(4) -0.0060(4) -0.0009(4)
N22 0.0135(5) 0.0216(6) 0.0200(6) -0.0034(5) -0.0045(4) 0.0001(4)
C22 0.0139(6) 0.0193(6) 0.0205(6) -0.0026(5) -0.0047(5) -0.0012(5)
C32 0.0165(6) 0.0219(7) 0.0214(7) -0.0028(5) -0.0076(5) -0.0010(5)
C42 0.0159(6) 0.0213(7) 0.0222(7) -0.0022(5) -0.0069(5) -0.0021(5)
C52 0.0137(6) 0.0381(9) 0.0221(7) -0.0054(6) -0.0026(5) 0.0026(6)
C62 0.0184(7) 0.0249(7) 0.0207(7) -0.0027(6) -0.0048(5) 0.0034(5)
C72 0.0231(7) 0.0387(9) 0.0296(8) 0.0017(7) -0.0071(6) -0.0047(7)
C82 0.0300(9) 0.0491(11) 0.0342(9) 0.0112(8) -0.0015(7) -0.0055(8)
C92 0.0448(10) 0.0444(10) 0.0223(8) 0.0032(7) -0.0056(7) 0.0095(8)
C102 0.0484(10) 0.0331(9) 0.0296(8) -0.0054(7) -0.0208(8) 0.0060(8)
C112 0.0298(8) 0.0251(8) 0.0288(8) -0.0026(6) -0.0135(6) 0.0014(6)
C122 0.0161(6) 0.0246(7) 0.0199(7) -0.0046(5) -0.0070(5) 0.0005(5)
C132 0.0196(7) 0.0270(7) 0.0237(7) -0.0004(6) -0.0094(6) -0.0026(6)
C142 0.0167(7) 0.0382(9) 0.0278(8) -0.0021(6) -0.0081(6) -0.0032(6)
C152 0.0198(7) 0.0353(9) 0.0338(8) -0.0046(7) -0.0120(6) 0.0055(6)
C162 0.0280(8) 0.0255(8) 0.0327(8) 0.0004(6) -0.0124(6) 0.0025(6)
C172 0.0204(7) 0.0252(7) 0.0270(7) -0.0020(6) -0.0066(6) -0.0015(6)

loop_
_atom_type_symbol
_atom_type_description
_atom_type_scat_dispersion_real
_atom_type_scat_dispersion_imag
_atom_type_scat_source
C C 0.0033 0.0016 'International Tables Vol C Tables 4.2.6.8 and 6.1.1.4'
H H 0.0000 0.0000 'International Tables Vol C Tables 4.2.6.8 and 6.1.1.4'
Cl Cl 0.1484 0.1585 'International Tables Vol C Tables 4.2.6.8 and 6.1.1.4'
N N 0.0061 0.0033 'International Tables Vol C Tables 4.2.6.8 and 6.1.1.4'
O O 0.0106 0.0060 'International Tables Vol C Tables 4.2.6.8 and 6.1.1.4'
Zn Zn 0.2839 1.4301 'International Tables Vol C Tables 4.2.6.8 and 6.1.1.4'

loop_
_geom_angle_atom_site_label_1
_geom_angle_atom_site_label_2
_geom_angle_atom_site_label_3
_geom_angle
N11 Zn1 N12 93.31(5)
N11 Zn1 Cl1 113.54(3)
N12 Zn1 Cl1 108.03(3)
N11 Zn1 Cl2 104.64(3)
N12 Zn1 Cl2 114.11(3)
Cl1 Zn1 Cl2 120.057(15)
O1 C1 C21 120.06(12)
O1 C1 C22 119.41(12)
C21 C1 C22 120.53(12)
C21 N11 C41 106.93(11)
C21 N11 Zn1 125.34(9)
C41 N11 Zn1 127.62(9)
C21 N21 C31 107.51(11)
C21 N21 C51 128.49(12)
C31 N21 C51 124.01(12)
N11 C21 N21 110.14(12)
N11 C21 C1 127.46(12)
N21 C21 C1 122.31(12)
N21 C31 C41 106.66(12)
N21 C31 C61 122.19(12)
C41 C31 C61 131.13(13)
N11 C41 C31 108.73(12)
N11 C41 C121 122.93(12)
C31 C41 C121 128.31(13)
N21 C51 H51A 109.5
N21 C51 H51B 109.5
H51A C51 H51B 109.5
N21 C51 H51C 109.5
H51A C51 H51C 109.5
H51B C51 H51C 109.5
C71 C61 C111 119.19(14)
C71 C61 C31 121.04(13)
C111 C61 C31 119.76(14)
C61 C71 C81 120.03(16)
C61 C71 H71 120.0
C81 C71 H71 120.0
C91 C81 C71 120.37(17)
C91 C81 H81 119.8
C71 C81 H81 119.8
C101 C91 C81 119.76(16)
C101 C91 H91 120.1
C81 C91 H91 120.1
C91 C101 C111 120.26(18)
C91 C101 H101 119.9
C111 C101 H101 119.9
C101 C111 C61 120.38(17)
C101 C111 H111 119.8
C61 C111 H111 119.8
C131 C121 C171 119.08(14)
C131 C121 C41 120.91(14)
C171 C121 C41 119.98(13)
C121 C131 C141 120.27(16)
C121 C131 H131 119.9
C141 C131 H131 119.9
C151 C141 C131 120.12(17)
C151 C141 H141 119.9
C131 C141 H141 119.9
C161 C151 C141 119.84(15)
C161 C151 H151 120.1
C141 C151 H151 120.1
C151 C161 C171 120.33(16)
C151 C161 H161 119.8
C171 C161 H161 119.8
C161 C171 C121 120.34(16)
C161 C171 H171 119.8
C121 C171 H171 119.8
C22 N12 C42 106.95(11)
C22 N12 Zn1 124.31(9)
C42 N12 Zn1 128.73(9)
C22 N22 C32 107.58(11)
C22 N22 C52 127.12(12)
C32 N22 C52 125.30(12)
N12 C22 N22 110.24(12)
N12 C22 C1 127.80(12)
N22 C22 C1 121.42(12)
N22 C32 C42 106.47(12)
N22 C32 C62 124.26(12)
C42 C32 C62 129.26(13)
N12 C42 C32 108.69(12)
N12 C42 C122 123.11(12)
C32 C42 C122 127.86(13)
N22 C52 H52A 109.5
N22 C52 H52B 109.5
H52A C52 H52B 109.5
N22 C52 H52C 109.5
H52A C52 H52C 109.5
H52B C52 H52C 109.5
C72 C62 C112 118.88(14)
C72 C62 C32 121.68(13)
C112 C62 C32 119.38(13)
C82 C72 C62 120.16(16)
C82 C72 H72 119.9
C62 C72 H72 119.9
C92 C82 C72 120.48(17)
C92 C82 H82 119.8
C72 C82 H82 119.8
C82 C92 C102 119.83(16)
C82 C92 H92 120.1
C102 C92 H92 120.1
C92 C102 C112 120.20(16)
C92 C102 H102 119.9
C112 C102 H102 119.9
C102 C112 C62 120.43(15)
C102 C112 H112 119.8
C62 C112 H112 119.8
C132 C122 C172 118.85(13)
C132 C122 C42 121.81(13)
C172 C122 C42 119.26(12)
C142 C132 C122 120.70(14)
C142 C132 H132 119.7
C122 C132 H132 119.7
C152 C142 C132 120.21(14)
C152 C142 H142 119.9
C132 C142 H142 119.9
C142 C152 C162 119.58(14)
C142 C152 H152 120.2
C162 C152 H152 120.2
C172 C162 C152 120.46(15)
C172 C162 H162 119.8
C152 C162 H162 119.8
C162 C172 C122 120.18(14)
C162 C172 H172 119.9
C122 C172 H172 119.9

loop_
_geom_bond_atom_site_label_1
_geom_bond_atom_site_label_2
_geom_bond_distance
Zn1 N11 2.0337(11)
Zn1 N12 2.0395(11)
Zn1 Cl1 2.2190(4)
Zn1 Cl2 2.2316(4)
O1 C1 1.2174(16)
C1 C21 1.4791(19)
C1 C22 1.4825(19)
N11 C21 1.3352(17)
N11 C41 1.3718(18)
N21 C21 1.3606(18)
N21 C31 1.3709(17)
N21 C51 1.4734(17)
C31 C41 1.3764(19)
C31 C61 1.4794(19)
C41 C121 1.4785(19)
C51 H51A 0.9800
C51 H51B 0.9800
C51 H51C 0.9800
C61 C71 1.383(2)
C61 C111 1.387(2)
C71 C81 1.394(2)
C71 H71 0.9500
C81 C91 1.376(3)
C81 H81 0.9500
C91 C101 1.375(3)
C91 H91 0.9500
C101 C111 1.387(2)
C101 H101 0.9500
C111 H111 0.9500
C121 C131 1.388(2)
C121 C171 1.391(2)
C131 C141 1.393(2)
C131 H131 0.9500
C141 C151 1.384(3)
C141 H141 0.9500
C151 C161 1.377(3)
C151 H151 0.9500
C161 C171 1.389(2)
C161 H161 0.9500
C171 H171 0.9500
N12 C22 1.3364(17)
N12 C42 1.3716(18)
N22 C22 1.3611(17)
N22 C32 1.3725(18)
N22 C52 1.4683(17)
C32 C42 1.3840(19)
C32 C62 1.4770(19)
C42 C122 1.4778(19)
C52 H52A 0.9800
C52 H52B 0.9800
C52 H52C 0.9800
C62 C72 1.392(2)
C62 C112 1.396(2)
C72 C82 1.392(2)
C72 H72 0.9500
C82 C92 1.378(3)
C82 H82 0.9500
C92 C102 1.383(3)
C92 H92 0.9500
C102 C112 1.387(2)
C102 H102 0.9500
C112 H112 0.9500
C122 C132 1.3947(19)
C122 C172 1.398(2)
C132 C142 1.387(2)
C132 H132 0.9500
C142 C152 1.386(2)
C142 H142 0.9500
C152 C162 1.390(2)
C152 H152 0.9500
C162 C172 1.389(2)
C162 H162 0.9500
C172 H172 0.9500

loop_
_geom_torsion_atom_site_label_1
_geom_torsion_atom_site_label_2
_geom_torsion_atom_site_label_3
_geom_torsion_atom_site_label_4
_geom_torsion
C41 N11 C21 N21 -1.57(15)
Zn1 N11 C21 N21 -178.12(9)
C41 N11 C21 C1 174.89(13)
Zn1 N11 C21 C1 -1.7(2)
C31 N21 C21 N11 1.84(15)
C51 N21 C21 N11 -177.86(13)
C31 N21 C21 C1 -174.84(12)
C51 N21 C21 C1 5.5(2)
O1 C1 C21 N11 173.18(13)
C22 C1 C21 N11 -6.7(2)
O1 C1 C21 N21 -10.7(2)
C22 C1 C21 N21 169.35(12)
C21 N21 C31 C41 -1.33(15)
C51 N21 C31 C41 178.37(13)
C21 N21 C31 C61 -179.91(13)
C51 N21 C31 C61 -0.2(2)
C21 N11 C41 C31 0.71(15)
Zn1 N11 C41 C31 177.15(9)
C21 N11 C41 C121 -177.39(13)
Zn1 N11 C41 C121 -0.94(19)
N21 C31 C41 N11 0.40(15)
C61 C31 C41 N11 178.80(14)
N21 C31 C41 C121 178.36(13)
C61 C31 C41 C121 -3.2(3)
N21 C31 C61 C71 -70.49(19)
C41 C31 C61 C71 111.31(18)
N21 C31 C61 C111 108.37(17)
C41 C31 C61 C111 -69.8(2)
C111 C61 C71 C81 0.0(2)
C31 C61 C71 C81 178.91(14)
C61 C71 C81 C91 -0.7(3)
C71 C81 C91 C101 0.5(3)
C81 C91 C101 C111 0.3(3)
C91 C101 C111 C61 -1.0(3)
C71 C61 C111 C101 0.8(2)
C31 C61 C111 C101 -178.09(16)
N11 C41 C121 C131 -49.2(2)
C31 C41 C121 C131 133.14(17)
N11 C41 C121 C171 129.09(15)
C31 C41 C121 C171 -48.6(2)
C171 C121 C131 C141 -1.2(2)
C41 C121 C131 C141 177.03(15)
C121 C131 C141 C151 1.1(3)
C131 C141 C151 C161 0.1(3)
C141 C151 C161 C171 -1.2(3)
C151 C161 C171 C121 1.1(2)
C131 C121 C171 C161 0.1(2)
C41 C121 C171 C161 -178.14(14)
C42 N12 C22 N22 -2.61(15)
Zn1 N12 C22 N22 176.28(8)
C42 N12 C22 C1 168.98(13)
Zn1 N12 C22 C1 -12.1(2)
C32 N22 C22 N12 1.63(15)
C52 N22 C22 N12 -179.03(13)
C32 N22 C22 C1 -170.59(12)
C52 N22 C22 C1 8.8(2)
O1 C1 C22 N12 -165.46(14)
C21 C1 C22 N12 14.4(2)
O1 C1 C22 N22 5.3(2)
C21 C1 C22 N22 -174.81(12)
C22 N22 C32 C42 0.02(15)
C52 N22 C32 C42 -179.34(13)
C22 N22 C32 C62 -179.15(13)
C52 N22 C32 C62 1.5(2)
C22 N12 C42 C32 2.59(15)
Zn1 N12 C42 C32 -176.23(9)
C22 N12 C42 C122 -171.09(12)
Zn1 N12 C42 C122 10.09(19)
N22 C32 C42 N12 -1.61(15)
C62 C32 C42 N12 177.51(13)
N22 C32 C42 C122 171.69(13)
C62 C32 C42 C122 -9.2(2)
N22 C32 C62 C72 -56.4(2)
C42 C32 C62 C72 124.66(17)
N22 C32 C62 C112 126.68(15)
C42 C32 C62 C112 -52.3(2)
C112 C62 C72 C82 -0.3(2)
C32 C62 C72 C82 -177.32(15)
C62 C72 C82 C92 -0.7(3)
C72 C82 C92 C102 1.1(3)
C82 C92 C102 C112 -0.4(3)
C92 C102 C112 C62 -0.6(2)
C72 C62 C112 C102 1.0(2)
C32 C62 C112 C102 178.01(14)
N12 C42 C122 C132 -43.3(2)
C32 C42 C122 C132 144.32(15)
N12 C42 C122 C172 133.56(14)
C32 C42 C122 C172 -38.8(2)
C172 C122 C132 C142 -0.7(2)
C42 C122 C132 C142 176.17(13)
C122 C132 C142 C152 1.0(2)
C132 C142 C152 C162 -0.2(2)
C142 C152 C162 C172 -0.9(2)
C152 C162 C172 C122 1.2(2)
C132 C122 C172 C162 -0.4(2)
C42 C122 C172 C162 -177.35(13)
